data_7154331
loop_
_publ_author_name
'Coggins, Adam J.'
'Tocher, Derek A.'
'Powner, Matthew W.'

_publ_section_title
;
 One-step protecting-group-free synthesis of azepinomycin in water.
;
_journal_issue 11
_journal_name_full 'Organic &amp; biomolecular chemistry'
_journal_page_first 3378
_journal_page_last 3381
_journal_paper_doi 10.1039/c5ob00210a
_journal_volume 13
_journal_year 2015
_chemical_formula_moiety 'C6 H8 N4 O2'
_chemical_formula_sum 'C6 H8 N4 O2'
_chemical_formula_weight 168.16
_chemical_name_systematic azepinomycin
_space_group_crystal_system monoclinic
_space_group_IT_number 14
_space_group_name_Hall '-P 2ybc'
_space_group_name_H-M_alt 'P 1 21/c 1'
_symmetry_space_group_name_Hall '-P 2ybc'
_symmetry_space_group_name_H-M 'P 1 21/c 1'
_atom_sites_solution_hydrogens geom
_atom_sites_solution_primary direct
_audit_creation_date 2013-09-30
_audit_creation_method
;
Olex2 1.2
(compiled 2013.09.17 svn.r2790 for OlexSys, GUI svn.r4601)
;
_audit_update_record
;
2014-11-14 deposited with the CCDC.
2015-02-02 downloaded from the CCDC.
;
_cell_angle_alpha 90
_cell_angle_beta 93.8750(11)
_cell_angle_gamma 90
_cell_formula_units_Z 4
_cell_length_a 6.68948(7)
_cell_length_b 14.04389(15)
_cell_length_c 7.22458(9)
_cell_measurement_reflns_used 8155
_cell_measurement_temperature 150
_cell_measurement_theta_max 73.3580
_cell_measurement_theta_min 6.1050
_cell_volume 677.171(13)
_computing_cell_refinement
;
CrysAlisPro, Agilent Technologies,
Version 1.171.36.28 (release 01-02-2013 CrysAlis171 .NET)
(compiled Feb  1 2013,16:14:44)
;
_computing_data_collection
;
CrysAlisPro, Agilent Technologies,
Version 1.171.36.28 (release 01-02-2013 CrysAlis171 .NET)
(compiled Feb  1 2013,16:14:44)
;
_computing_data_reduction
;
CrysAlisPro, Agilent Technologies,
Version 1.171.36.28 (release 01-02-2013 CrysAlis171 .NET)
(compiled Feb  1 2013,16:14:44)
;
_computing_molecular_graphics
;
O. V. Dolomanov, L. J. Bourhis, R. J. Gildea, J. A. K. Howard and H. Puschmann,
OLEX2: a complete structure solution, refinement and analysis program.
J. Appl. Cryst. (2009). 42, 339-341.
;
_computing_publication_material
;
O. V. Dolomanov, L. J. Bourhis, R. J. Gildea, J. A. K. Howard and H. Puschmann,
OLEX2: a complete structure solution, refinement and analysis program.
J. Appl. Cryst. (2009). 42, 339-341.
;
_computing_structure_refinement
;
SHELX, G.M. Sheldrick, Acta Cryst.
(2008). A64, 112-122
;
_computing_structure_solution
;
SHELX, G.M. Sheldrick, Acta Cryst.
(2008). A64, 112-122
;
_diffrn_ambient_temperature 150
_diffrn_detector_area_resol_mean 5.2031
_diffrn_measured_fraction_theta_full 0.9936
_diffrn_measured_fraction_theta_max 0.9875
_diffrn_measurement_details
;
  1 omega  -37.00   -9.00   1.0000    1.0000
omega____ theta____ kappa____ phi______ frames
    -      -41.5651  -77.0000  -60.0000 28

  2 omega  -44.00   -8.00   1.0000    1.0000
omega____ theta____ kappa____ phi______ frames
    -      -41.5651  -77.0000   30.0000 36

  3 omega  -50.00   34.00   1.0000    1.0000
omega____ theta____ kappa____ phi______ frames
    -      -41.5651   38.0000    0.0000 84

  4 omega -119.00  -75.00   1.0000    1.0000
omega____ theta____ kappa____ phi______ frames
    -      -41.5651  -77.0000   30.0000 44

  5 omega -100.00  -61.00   1.0000    1.0000
omega____ theta____ kappa____ phi______ frames
    -      -41.5651  -77.0000 -150.0000 39

  6 omega  -37.00   -9.00   1.0000    1.0000
omega____ theta____ kappa____ phi______ frames
    -      -41.5651  -77.0000   90.0000 28

  7 omega  -50.00   19.00   1.0000    1.0000
omega____ theta____ kappa____ phi______ frames
    -      -41.5651   38.0000 -180.0000 69

  8 omega -106.00  -71.00   1.0000    1.0000
omega____ theta____ kappa____ phi______ frames
    -      -41.5651  -77.0000   90.0000 35

  9 omega  -54.00   -8.00   1.0000    1.0000
omega____ theta____ kappa____ phi______ frames
    -      -41.5651  -77.0000 -150.0000 46

 10 omega   20.00   51.00   1.0000    1.0000
omega____ theta____ kappa____ phi______ frames
    -       41.5651   38.0000  120.0000 31

 11 omega  -96.00   -3.00   1.0000    1.0000
omega____ theta____ kappa____ phi______ frames
    -      -61.5000  125.0000    0.0000 93

 12 omega  -56.00  -30.00   1.0000    1.0000
omega____ theta____ kappa____ phi______ frames
    -      -61.5000  -77.0000  -60.0000 26

 13 omega  -68.00  -29.00   1.0000    1.0000
omega____ theta____ kappa____ phi______ frames
    -      -61.5000  -77.0000    0.0000 39

 14 omega  -56.00  -30.00   1.0000    1.0000
omega____ theta____ kappa____ phi______ frames
    -      -61.5000  -77.0000 -150.0000 26

 15 omega  -62.00  -29.00   1.0000    1.0000
omega____ theta____ kappa____ phi______ frames
    -      -61.5000  -77.0000 -180.0000 33

 16 omega  -69.00  -29.00   1.0000    1.0000
omega____ theta____ kappa____ phi______ frames
    -      -61.5000  -77.0000   60.0000 40

 17 omega  -55.00   12.00   1.0000    1.0000
omega____ theta____ kappa____ phi______ frames
    -      -61.5000   45.0000  -90.0000 67

 18 omega  -68.00  -28.00   1.0000    1.0000
omega____ theta____ kappa____ phi______ frames
    -      -61.5000  -77.0000  120.0000 40

 19 omega -100.00  -35.00   1.0000    1.0000
omega____ theta____ kappa____ phi______ frames
    -      -61.5000  -77.0000  -90.0000 65

 20 omega   74.00  162.00   1.0000    1.0000
omega____ theta____ kappa____ phi______ frames
    -      107.4180   77.0000   90.0000 88

 21 omega   80.00  172.00   1.0000    1.0000
omega____ theta____ kappa____ phi______ frames
    -      107.4180   61.0000   30.0000 92

 22 omega   33.00   77.00   1.0000    1.0000
omega____ theta____ kappa____ phi______ frames
    -      107.4180  -45.0000  150.0000 44

 23 omega   74.00  132.00   1.0000    1.0000
omega____ theta____ kappa____ phi______ frames
    -      107.4180   77.0000   60.0000 58

 24 omega   76.00  178.00   1.0000    1.0000
omega____ theta____ kappa____ phi______ frames
    -      107.4180   77.0000 -180.0000 102

 25 omega   80.00  108.00   1.0000    1.0000
omega____ theta____ kappa____ phi______ frames
    -      107.4180   61.0000  -30.0000 28

 26 omega  117.00  175.00   1.0000    1.0000
omega____ theta____ kappa____ phi______ frames
    -      107.4180   61.0000  -60.0000 58

 27 omega   24.00  107.00   1.0000    1.0000
omega____ theta____ kappa____ phi______ frames
    -      107.4180  -95.0000   30.0000 83

 28 omega   74.00  170.00   1.0000    1.0000
omega____ theta____ kappa____ phi______ frames
    -      107.4180   77.0000 -120.0000 96

 29 omega   78.00  140.00   1.0000    1.0000
omega____ theta____ kappa____ phi______ frames
    -      107.4180   77.0000  150.0000 62

 30 omega   74.00  100.00   1.0000    1.0000
omega____ theta____ kappa____ phi______ frames
    -      107.4180   77.0000  120.0000 26

 31 omega   83.00  115.00   1.0000    1.0000
omega____ theta____ kappa____ phi______ frames
    -      107.4180   61.0000  -60.0000 32

 32 omega   34.00   89.00   1.0000    1.0000
omega____ theta____ kappa____ phi______ frames
    -      107.4180  -45.0000  -90.0000 55

 33 omega   83.00  109.00   1.0000    1.0000
omega____ theta____ kappa____ phi______ frames
    -      107.4180   45.0000  -30.0000 26

 34 omega   32.00  116.00   1.0000    1.0000
omega____ theta____ kappa____ phi______ frames
    -      107.4180 -125.0000  -30.0000 84

 35 omega   74.00  100.00   1.0000    1.0000
omega____ theta____ kappa____ phi______ frames
    -      107.4180   77.0000    0.0000 26

 36 omega   74.00  100.00   1.0000    1.0000
omega____ theta____ kappa____ phi______ frames
    -      107.4180   77.0000  -90.0000 26

 37 omega   74.00  127.00   1.0000    1.0000
omega____ theta____ kappa____ phi______ frames
    -      107.4180   77.0000 -150.0000 53

 38 omega   81.00  137.00   1.0000    1.0000
omega____ theta____ kappa____ phi______ frames
    -      107.4180   61.0000  150.0000 56

 39 omega  134.00  169.00   1.0000    1.0000
omega____ theta____ kappa____ phi______ frames
    -      107.4180  125.0000    0.0000 35

 40 omega   80.00  138.00   1.0000    1.0000
omega____ theta____ kappa____ phi______ frames
    -      107.4180   61.0000    0.0000 58

 41 omega   78.00  103.00   1.0000    1.0000
omega____ theta____ kappa____ phi______ frames
    -      107.4180   61.0000 -150.0000 25

 42 omega   77.00  103.00   1.0000    1.0000
omega____ theta____ kappa____ phi______ frames
    -      107.4180   61.0000   60.0000 26

 43 omega   30.00  110.00   1.0000    1.0000
omega____ theta____ kappa____ phi______ frames
    -      107.4180  -95.0000  150.0000 80

 44 omega  108.00  133.00   1.0000    1.0000
omega____ theta____ kappa____ phi______ frames
    -      107.4180   70.0000  118.1129 25

 45 omega  107.00  174.00   1.0000    1.0000
omega____ theta____ kappa____ phi______ frames
    -      107.4180  125.0000 -150.0000 67

 46 omega   75.00  101.00   1.0000    1.0000
omega____ theta____ kappa____ phi______ frames
    -      107.4180   70.0000  118.1129 26
;
_diffrn_measurement_device_type 'SuperNova, Dual, Cu at zero, Atlas'
_diffrn_measurement_method '\w scans'
_diffrn_orient_matrix_UB_11 0.1776708000
_diffrn_orient_matrix_UB_12 0.0234663000
_diffrn_orient_matrix_UB_13 -0.1171613000
_diffrn_orient_matrix_UB_21 0.0870981000
_diffrn_orient_matrix_UB_22 -0.1000904000
_diffrn_orient_matrix_UB_23 0.0392542000
_diffrn_orient_matrix_UB_31 -0.1188257000
_diffrn_orient_matrix_UB_32 -0.0382924000
_diffrn_orient_matrix_UB_33 -0.1743843000
_diffrn_radiation_monochromator mirror
_diffrn_radiation_type 'Cu K\a'
_diffrn_radiation_wavelength 1.5418
_diffrn_reflns_av_R_equivalents 0.0198
_diffrn_reflns_av_unetI/netI 0.0092
_diffrn_reflns_Laue_measured_fraction_full 0.975
_diffrn_reflns_Laue_measured_fraction_max 0.970
_diffrn_reflns_limit_h_max 8
_diffrn_reflns_limit_h_min -8
_diffrn_reflns_limit_k_max 17
_diffrn_reflns_limit_k_min -17
_diffrn_reflns_limit_l_max 8
_diffrn_reflns_limit_l_min -8
_diffrn_reflns_number 9206
_diffrn_reflns_point_group_measured_fraction_full 0.975
_diffrn_reflns_point_group_measured_fraction_max 0.970
_diffrn_reflns_theta_full 67.684
_diffrn_reflns_theta_max 73.672
_diffrn_reflns_theta_min 6.303
_diffrn_source 'SuperNova (Cu) X-ray Source'
_exptl_absorpt_coefficient_mu 1.090
_exptl_absorpt_correction_T_max 1.00000
_exptl_absorpt_correction_T_min 0.83086
_exptl_absorpt_correction_type multi-scan
_exptl_absorpt_process_details
;
CrysAlisPro, Agilent Technologies,
Version 1.171.36.28 (release 01-02-2013 CrysAlis171 .NET)
(compiled Feb  1 2013,16:14:44)
Empirical absorption correction using spherical harmonics,
 implemented in SCALE3 ABSPACK scaling algorithm.
;
_exptl_crystal_colour colourless
_exptl_crystal_colour_lustre clear
_exptl_crystal_colour_primary colourless
_exptl_crystal_density_diffrn 1.649
_exptl_crystal_F_000 352
_exptl_crystal_recrystallization_method 'Re-crystallisation from solvent: water'
_exptl_crystal_size_max 0.28
_exptl_crystal_size_mid 0.26
_exptl_crystal_size_min 0.15
_refine_diff_density_max 0.695
_refine_diff_density_min -0.664
_refine_diff_density_rms 0.054
_refine_ls_extinction_method none
_refine_ls_goodness_of_fit_ref 1.088
_refine_ls_hydrogen_treatment constr
_refine_ls_matrix_type full
_refine_ls_number_parameters 110
_refine_ls_number_reflns 1328
_refine_ls_number_restraints 0
_refine_ls_restrained_S_all 1.088
_refine_ls_R_factor_all 0.0389
_refine_ls_R_factor_gt 0.0383
_refine_ls_shift/su_max 0.001
_refine_ls_shift/su_mean 0.000
_refine_ls_structure_factor_coef Fsqd
_refine_ls_weighting_details 'w=1/[\s^2^(Fo^2^)+(0.0545P)^2^+0.4643P] where P=(Fo^2^+2Fc^2^)/3'
_refine_ls_weighting_scheme calc
_refine_ls_wR_factor_gt 0.1004
_refine_ls_wR_factor_ref 0.1007
_reflns_Friedel_coverage 0.000
_reflns_number_gt 1294
_reflns_number_total 1328
_reflns_threshold_expression 'I > 2\s(I)'
_cod_data_source_file c5ob00210a2.cif
_cod_data_source_block xstr0044
_cod_depositor_comments 'Adding full bibliography for 7154331.cif.'
_cod_database_code 7154331
_shelxl_version_number 2013-4
_chemical_oxdiff_formula 'C6 H8 N4 O2'
_chemical_oxdiff_usercomment 'AC (powner) DAT 27-9-13'
_shelx_space_group_comment
;
The symmetry employed for this shelxl refinement is uniquely defined
by the following loop, which should always be used as a source of
symmetry information in preference to the above space-group names.
They are only intended as comments.
;
_reflns_odcompleteness_completeness 99.36
_reflns_odcompleteness_iscentric 1
_reflns_odcompleteness_theta 66.49
_olex2_refinement_description
;
1. Fixed Uiso
 At 1.2 times of:
  All C(H) groups, All C(H,H) groups, All N(H) groups
 At 1.5 times of:
  All O(H) groups
2.a Ternary CH refined with riding coordinates:
 C2(H2B)
2.b Secondary CH2 refined with riding coordinates:
 C3(H3A,H3B)
2.c Aromatic/amide H refined with riding coordinates:
 N1(H1), N2(H2A), N4(H4), C5(H5)
2.d Idealised tetrahedral OH refined as rotating group:
 O2(H2)
;

loop_
_space_group_symop_operation_xyz
'x, y, z'
'-x, y+1/2, -z+1/2'
'-x, -y, -z'
'x, -y-1/2, z-1/2'

loop_
_atom_site_label
_atom_site_type_symbol
_atom_site_fract_x
_atom_site_fract_y
_atom_site_fract_z
_atom_site_U_iso_or_equiv
_atom_site_adp_type
_atom_site_occupancy
_atom_site_site_symmetry_order
_atom_site_calc_flag
_atom_site_refinement_flags_posn
_atom_site_refinement_flags_adp
O1 O 1.31867(15) 0.51529(7) 0.18218(14) 0.0169(3) Uani 1 1 d . .
O2 O 0.71937(14) 0.61521(7) 0.08532(13) 0.0129(2) Uani 1 1 d . .
H2 H 0.7028 0.5748 -0.0001 0.019 Uiso 1 1 calc R U
N1 N 0.98711(17) 0.52304(8) 0.22596(16) 0.0142(3) Uani 1 1 d . .
H1 H 0.9838 0.4606 0.2161 0.017 Uiso 1 1 calc R U
N2 N 0.87653(17) 0.73457(8) 0.35428(16) 0.0137(3) Uani 1 1 d . .
H2A H 0.8003 0.7856 0.3568 0.016 Uiso 1 1 calc R U
N3 N 1.16406(18) 0.82512(8) 0.28871(16) 0.0142(3) Uani 1 1 d . .
N4 N 1.36666(17) 0.71083(9) 0.20225(16) 0.0139(3) Uani 1 1 d . .
H4 H 1.4745 0.6829 0.1646 0.017 Uiso 1 1 calc R U
C1 C 1.1684(2) 0.56422(10) 0.21644(18) 0.0127(3) Uani 1 1 d . .
C2 C 0.7974(2) 0.56938(9) 0.25048(19) 0.0131(3) Uani 1 1 d . .
H2B H 0.6998 0.5187 0.2809 0.016 Uiso 1 1 calc R U
C3 C 0.8043(2) 0.64220(10) 0.40878(19) 0.0146(3) Uani 1 1 d . .
H3A H 0.6681 0.6495 0.4526 0.017 Uiso 1 1 calc R U
H3B H 0.8926 0.6177 0.5136 0.017 Uiso 1 1 calc R U
C4 C 1.0677(2) 0.73954(9) 0.29876(18) 0.0120(3) Uani 1 1 d . .
C5 C 1.3429(2) 0.80395(10) 0.22966(19) 0.0147(3) Uani 1 1 d . .
H5 H 1.4428 0.8501 0.2092 0.018 Uiso 1 1 calc R U
C6 C 1.1900(2) 0.66590(10) 0.24407(19) 0.0127(3) Uani 1 1 d . .

loop_
_atom_site_aniso_label
_atom_site_aniso_U_11
_atom_site_aniso_U_22
_atom_site_aniso_U_33
_atom_site_aniso_U_23
_atom_site_aniso_U_13
_atom_site_aniso_U_12
O1 0.0142(5) 0.0134(5) 0.0229(5) -0.0046(4) -0.0001(4) 0.0035(4)
O2 0.0141(5) 0.0109(5) 0.0135(5) -0.0008(3) 0.0005(4) 0.0005(3)
N1 0.0144(6) 0.0081(5) 0.0200(6) -0.0004(4) 0.0003(4) 0.0007(4)
N2 0.0130(6) 0.0106(6) 0.0178(6) -0.0022(4) 0.0030(4) 0.0022(4)
N3 0.0160(6) 0.0111(6) 0.0155(6) -0.0004(4) 0.0009(4) 0.0007(4)
N4 0.0127(6) 0.0130(6) 0.0161(6) -0.0011(4) 0.0021(4) 0.0013(4)
C1 0.0141(6) 0.0122(7) 0.0117(6) -0.0003(5) -0.0005(5) 0.0022(5)
C2 0.0125(6) 0.0108(6) 0.0162(7) 0.0020(5) 0.0022(5) -0.0007(5)
C3 0.0152(6) 0.0149(7) 0.0139(7) 0.0004(5) 0.0027(5) -0.0001(5)
C4 0.0141(7) 0.0109(6) 0.0107(6) -0.0006(5) -0.0003(5) 0.0010(5)
C5 0.0157(7) 0.0119(7) 0.0165(7) -0.0001(5) 0.0011(5) -0.0015(5)
C6 0.0118(6) 0.0131(7) 0.0133(6) -0.0004(5) 0.0010(5) 0.0006(5)

loop_
_atom_type_symbol
_atom_type_description
_atom_type_scat_dispersion_real
_atom_type_scat_dispersion_imag
_atom_type_scat_source
C C 0.0181 0.0091 'International Tables Vol C Tables 4.2.6.8 and 6.1.1.4'
N N 0.0311 0.0180 'International Tables Vol C Tables 4.2.6.8 and 6.1.1.4'
O O 0.0492 0.0322 'International Tables Vol C Tables 4.2.6.8 and 6.1.1.4'
H H 0.0000 0.0000 'International Tables Vol C Tables 4.2.6.8 and 6.1.1.4'

loop_
_geom_angle_atom_site_label_1
_geom_angle_atom_site_label_2
_geom_angle_atom_site_label_3
_geom_angle
C1 N1 C2 127.73(11)
C4 N2 C3 117.48(11)
C5 N3 C4 104.93(11)
C5 N4 C6 107.52(11)
O1 C1 N1 120.63(12)
O1 C1 C6 119.56(12)
N1 C1 C6 119.80(12)
O2 C2 N1 112.05(11)
O2 C2 C3 108.33(10)
N1 C2 C3 114.13(11)
N2 C3 C2 112.87(11)
N2 C4 N3 120.91(12)
N2 C4 C6 128.62(13)
N3 C4 C6 110.47(12)
N3 C5 N4 112.67(12)
N4 C6 C1 119.71(12)
N4 C6 C4 104.40(12)
C4 C6 C1 135.80(13)

loop_
_geom_bond_atom_site_label_1
_geom_bond_atom_site_label_2
_geom_bond_distance
O1 C1 1.2558(17)
O2 C2 1.4235(16)
N1 C1 1.3498(18)
N1 C2 1.4477(17)
N2 C3 1.4482(18)
N2 C4 1.3678(18)
N3 C4 1.3680(18)
N3 C5 1.3307(18)
N4 C5 1.3338(19)
N4 C6 1.3909(17)
C1 C6 1.4477(19)
C2 C3 1.5326(19)
C4 C6 1.3922(18)

loop_
_geom_torsion_atom_site_label_1
_geom_torsion_atom_site_label_2
_geom_torsion_atom_site_label_3
_geom_torsion_atom_site_label_4
_geom_torsion
O1 C1 C6 N4 10.74(19)
O1 C1 C6 C4 -173.09(15)
O2 C2 C3 N2 -42.48(15)
N1 C1 C6 N4 -168.63(12)
N1 C1 C6 C4 7.5(2)
N1 C2 C3 N2 83.10(14)
N2 C4 C6 N4 179.83(13)
N2 C4 C6 C1 3.3(3)
N3 C4 C6 N4 0.68(15)
N3 C4 C6 C1 -175.88(15)
C1 N1 C2 O2 75.27(17)
C1 N1 C2 C3 -48.33(18)
C2 N1 C1 O1 -175.15(12)
C2 N1 C1 C6 4.2(2)
C3 N2 C4 N3 -163.94(12)
C3 N2 C4 C6 17.0(2)
C4 N2 C3 C2 -62.10(16)
C4 N3 C5 N4 -0.22(16)
C5 N3 C4 N2 -179.54(12)
C5 N3 C4 C6 -0.31(16)
C5 N4 C6 C1 176.46(12)
C5 N4 C6 C4 -0.78(14)
C6 N4 C5 N3 0.65(16)
